data_4304656
loop_
_publ_author_name
'Malin Backlund'
'Joseph Ziller'
'Patrick J. Farmer'

_publ_section_title
;
Unexpected C-H Activation of Ru(II)-Dithiomaltol Complexes upon
Oxidation
;
_journal_name_full 'Inorganic Chemistry'
_journal_page_first 2864
_journal_page_last 2870
_journal_paper_doi 10.1021/ic7021962
_journal_volume 47
_journal_year 2008
_chemical_formula_sum 'C27.5 H24 Cl3 F6 N4 O P Ru S2'
_chemical_formula_weight 843.02
_chemical_name_systematic
; 
 ? 
;
_space_group_IT_number 15
_symmetry_cell_setting monoclinic
_symmetry_space_group_name_Hall '-C 2yc'
_symmetry_space_group_name_H-M 'C 1 2/c 1'
_atom_sites_solution_hydrogens geom
_atom_sites_solution_primary direct
_atom_sites_solution_secondary difmap
_audit_creation_method SHELXTL
_cell_angle_alpha 90.00
_cell_angle_beta 99.685(5)
_cell_angle_gamma 90.00
_cell_formula_units_Z 8
_cell_length_a 29.153(9)
_cell_length_b 11.715(4)
_cell_length_c 18.849(6)
_cell_measurement_temperature 163(2)
_cell_volume 6346(4)
_computing_cell_refinement 'Bruker SMART/SAINT'
_computing_data_collection 'Bruker SMART'
_computing_data_reduction 'Bruker SAINT'
_computing_molecular_graphics 'Bruker SHELXTL'
_computing_publication_material 'Bruker SHELXTL'
_computing_structure_refinement 'Bruker SHELXTL'
_computing_structure_solution 'Bruker SHELXTL'
_diffrn_ambient_temperature 163(2)
_diffrn_measured_fraction_theta_full 0.997
_diffrn_measured_fraction_theta_max 0.997
_diffrn_measurement_device_type 'CCD area detector'
_diffrn_measurement_method 'omega scans'
_diffrn_radiation_monochromator graphite
_diffrn_radiation_source 'sealed tube'
_diffrn_radiation_type MoK\a
_diffrn_radiation_wavelength 0.71073
_diffrn_reflns_av_R_equivalents 0.0406
_diffrn_reflns_av_sigmaI/netI 0.0330
_diffrn_reflns_limit_h_max 36
_diffrn_reflns_limit_h_min -36
_diffrn_reflns_limit_k_max 14
_diffrn_reflns_limit_k_min -14
_diffrn_reflns_limit_l_max 23
_diffrn_reflns_limit_l_min -23
_diffrn_reflns_number 28816
_diffrn_reflns_theta_full 26.37
_diffrn_reflns_theta_max 26.37
_diffrn_reflns_theta_min 1.42
_diffrn_standards_decay_% '< 1.0'
_diffrn_standards_interval_count 'initial 50 frames recollected'
_diffrn_standards_number '50 frames'
_exptl_absorpt_coefficient_mu 0.996
_exptl_absorpt_correction_T_max 0.8257
_exptl_absorpt_correction_T_min 0.7219
_exptl_absorpt_correction_type multi-scan
_exptl_absorpt_process_details 'Bruker SADABS'
_exptl_crystal_colour purple
_exptl_crystal_density_diffrn 1.765
_exptl_crystal_density_meas ?
_exptl_crystal_density_method 'not measured'
_exptl_crystal_description Cube
_exptl_crystal_F_000 3368
_exptl_crystal_size_max 0.35
_exptl_crystal_size_mid 0.30
_exptl_crystal_size_min 0.20
_refine_diff_density_max 4.662
_refine_diff_density_min -1.470
_refine_diff_density_rms 0.216
_refine_ls_extinction_method none
_refine_ls_goodness_of_fit_ref 1.123
_refine_ls_hydrogen_treatment constr
_refine_ls_matrix_type full
_refine_ls_number_parameters 412
_refine_ls_number_reflns 6482
_refine_ls_number_restraints 0
_refine_ls_restrained_S_all 1.123
_refine_ls_R_factor_all 0.1069
_refine_ls_R_factor_gt 0.0952
_refine_ls_shift/su_max 0.003
_refine_ls_shift/su_mean 0.000
_refine_ls_structure_factor_coef Fsqd
_refine_ls_weighting_details 'calc w=1/[\s^2^(Fo^2^)+(0.1139P)^2^+190.2845P] where P=(Fo^2^+2Fc^2^)/3'
_refine_ls_weighting_scheme calc
_refine_ls_wR_factor_gt 0.2518
_refine_ls_wR_factor_ref 0.2612
_reflns_number_gt 5512
_reflns_number_total 6482
_reflns_threshold_expression >2sigma(I)
_cod_data_source_file ic7021962-file004.cif
_cod_data_source_block pjf35x
_cod_depositor_comments
;
The following automatic conversions were performed:
'_symmetry_cell_setting' value 'Monoclinic' changed to 'monoclinic'
according to '/home/saulius/struct/CIF-dictionaries/cif_core.dic'
dictionary named 'cif_core.dic' version 2.4.1 from 2010-06-29.

Automatic conversion script
Id: cif_fix_enum 1527 2010-12-29 10:47:43Z saulius 

The following automatic conversions were performed:

'_exptl_crystal_density_meas' value 'n/a' was changed to '?' - the
value is perceived as not measured.

Automatic conversion script
Id: cif_fix_values 3008 2015-01-20 13:52:24Z robertas 
;
_cod_original_cell_volume 6345(3)
_cod_original_formula_sum 'C27.50 H24 Cl3 F6 N4 O P Ru S2'
_cod_database_code 4304656

loop_
_symmetry_equiv_pos_as_xyz
'x, y, z'
'-x, y, -z+1/2'
'x+1/2, y+1/2, z'
'-x+1/2, y+1/2, -z+1/2'
'-x, -y, -z'
'x, -y, z-1/2'
'-x+1/2, -y+1/2, -z'
'x+1/2, -y+1/2, z-1/2'

loop_
_atom_site_label
_atom_site_type_symbol
_atom_site_fract_x
_atom_site_fract_y
_atom_site_fract_z
_atom_site_U_iso_or_equiv
_atom_site_adp_type
_atom_site_occupancy
_atom_site_symmetry_multiplicity
_atom_site_calc_flag
_atom_site_refinement_flags
_atom_site_disorder_assembly
_atom_site_disorder_group
Ru1 Ru 0.13379(2) 0.00906(5) 0.47813(3) 0.0209(2) Uani 1 1 d . . .
S1 S 0.09469(7) -0.14660(19) 0.42063(13) 0.0310(5) Uani 1 1 d . . .
S2 S 0.17198(9) -0.1762(2) 0.21527(13) 0.0397(6) Uani 1 1 d . . .
O1 O 0.1667(2) 0.0094(5) 0.3867(3) 0.0259(12) Uani 1 1 d . . .
N1 N 0.1888(2) -0.0858(7) 0.5323(4) 0.0280(15) Uani 1 1 d . . .
N2 N 0.1769(2) 0.1379(6) 0.5255(4) 0.0255(14) Uani 1 1 d . . .
N3 N 0.0948(2) 0.0151(6) 0.5583(4) 0.0246(14) Uani 1 1 d . . .
N4 N 0.0808(2) 0.1156(6) 0.4332(4) 0.0245(14) Uani 1 1 d . . .
C1 C 0.1570(3) -0.0719(7) 0.3400(4) 0.0249(16) Uani 1 1 d . . .
C2 C 0.1215(3) -0.1554(7) 0.3469(5) 0.0309(18) Uani 1 1 d . . .
C3 C 0.1103(4) -0.2452(8) 0.2962(5) 0.038(2) Uani 1 1 d . . .
H3A H 0.0868 -0.2974 0.3041 0.046 Uiso 1 1 calc R . .
C4 C 0.1305(4) -0.2620(9) 0.2384(5) 0.040(2) Uani 1 1 d . . .
H4A H 0.1208 -0.3259 0.2085 0.048 Uiso 1 1 calc R . .
C5 C 0.1798(3) -0.0751(8) 0.2802(5) 0.0307(18) Uani 1 1 d . . .
C6 C 0.2154(4) 0.0151(9) 0.2702(6) 0.046(3) Uani 1 1 d . . .
H6A H 0.2012 0.0909 0.2703 0.068 Uiso 1 1 calc R . .
H6B H 0.2261 0.0026 0.2242 0.068 Uiso 1 1 calc R . .
H6C H 0.2419 0.0101 0.3096 0.068 Uiso 1 1 calc R . .
C7 C 0.1913(3) -0.1991(9) 0.5387(5) 0.038(2) Uani 1 1 d . . .
H7A H 0.1659 -0.2439 0.5159 0.046 Uiso 1 1 calc R . .
C8 C 0.2305(4) -0.2546(11) 0.5783(7) 0.055(3) Uani 1 1 d . . .
H8A H 0.2307 -0.3352 0.5839 0.066 Uiso 1 1 calc R . .
C9 C 0.2675(4) -0.1920(14) 0.6081(6) 0.063(4) Uani 1 1 d . . .
H9A H 0.2946 -0.2281 0.6334 0.075 Uiso 1 1 calc R . .
C10 C 0.2656(3) -0.0741(11) 0.6013(6) 0.048(3) Uani 1 1 d . . .
H10A H 0.2914 -0.0288 0.6222 0.058 Uiso 1 1 calc R . .
C11 C 0.2260(3) -0.0226(10) 0.5639(5) 0.037(2) Uani 1 1 d . . .
C12 C 0.2197(3) 0.1019(9) 0.5596(5) 0.033(2) Uani 1 1 d . . .
C13 C 0.2535(3) 0.1789(11) 0.5908(5) 0.045(3) Uani 1 1 d . . .
H13A H 0.2831 0.1526 0.6139 0.054 Uiso 1 1 calc R . .
C14 C 0.2434(4) 0.2937(12) 0.5877(6) 0.054(3) Uani 1 1 d . . .
H14A H 0.2662 0.3481 0.6071 0.065 Uiso 1 1 calc R . .
C15 C 0.2000(4) 0.3283(10) 0.5561(6) 0.046(3) Uani 1 1 d . . .
H15A H 0.1920 0.4070 0.5555 0.056 Uiso 1 1 calc R . .
C16 C 0.1675(3) 0.2484(8) 0.5248(5) 0.0336(19) Uani 1 1 d . . .
H16A H 0.1377 0.2739 0.5023 0.040 Uiso 1 1 calc R . .
C17 C 0.1050(3) -0.0413(8) 0.6225(5) 0.0325(19) Uani 1 1 d . . .
H17A H 0.1320 -0.0881 0.6315 0.039 Uiso 1 1 calc R . .
C18 C 0.0772(4) -0.0322(10) 0.6746(6) 0.044(2) Uani 1 1 d . . .
H18A H 0.0844 -0.0738 0.7183 0.053 Uiso 1 1 calc R . .
C19 C 0.0388(4) 0.0385(12) 0.6622(6) 0.054(3) Uani 1 1 d . . .
H19A H 0.0198 0.0485 0.6980 0.065 Uiso 1 1 calc R . .
C20 C 0.0282(3) 0.0950(10) 0.5965(6) 0.046(3) Uani 1 1 d . . .
H20A H 0.0018 0.1437 0.5875 0.055 Uiso 1 1 calc R . .
C21 C 0.0558(3) 0.0807(7) 0.5444(5) 0.0286(18) Uani 1 1 d . . .
C22 C 0.0472(3) 0.1361(8) 0.4740(5) 0.0308(19) Uani 1 1 d . . .
C23 C 0.0087(3) 0.2025(10) 0.4479(6) 0.045(3) Uani 1 1 d . . .
H23A H -0.0152 0.2139 0.4758 0.054 Uiso 1 1 calc R . .
C24 C 0.0055(3) 0.2513(11) 0.3815(7) 0.056(3) Uani 1 1 d . . .
H24A H -0.0208 0.2967 0.3630 0.067 Uiso 1 1 calc R . .
C25 C 0.0405(4) 0.2348(10) 0.3409(6) 0.047(3) Uani 1 1 d . . .
H25A H 0.0388 0.2688 0.2948 0.057 Uiso 1 1 calc R . .
C26 C 0.0774(3) 0.1680(8) 0.3697(5) 0.036(2) Uani 1 1 d . . .
H26A H 0.1020 0.1584 0.3430 0.043 Uiso 1 1 calc R . .
P1 P -0.14199(9) 0.3749(2) 0.28555(15) 0.0424(6) Uani 1 1 d . . .
F1 F -0.1274(6) 0.2670(14) 0.2493(9) 0.172(7) Uani 1 1 d . . .
F2 F -0.1559(4) 0.4787(9) 0.3311(8) 0.126(5) Uani 1 1 d . . .
F3 F -0.0923(3) 0.4231(13) 0.2915(6) 0.121(5) Uani 1 1 d . . .
F4 F -0.1926(3) 0.3215(9) 0.2775(6) 0.098(3) Uani 1 1 d . . .
F5 F -0.1257(5) 0.3152(10) 0.3625(5) 0.120(4) Uani 1 1 d . . .
F6 F -0.1550(4) 0.4316(16) 0.2134(7) 0.180(8) Uani 1 1 d . . .
C27 C -0.0794(5) 0.4497(11) 0.5096(8) 0.067(4) Uani 1 1 d . . .
H27A H -0.0993 0.3980 0.4759 0.081 Uiso 1 1 calc R . .
H27B H -0.0519 0.4058 0.5325 0.081 Uiso 1 1 calc R . .
Cl1 Cl -0.11034(16) 0.4940(3) 0.5756(3) 0.0842(13) Uani 1 1 d . . .
Cl2 Cl -0.06123(16) 0.5627(4) 0.4612(3) 0.0919(13) Uani 1 1 d . . .
C28 C 0.0000 0.4547(18) 0.7500 0.21(3) Uani 1 2 d S . .
H28A H -0.0278 0.5040 0.7374 0.253 Uiso 0.50 1 calc PR . .
H28B H 0.0278 0.5040 0.7626 0.253 Uiso 0.50 1 calc PR . .
Cl3 Cl 0.00615(16) 0.3642(8) 0.6774(3) 0.133(3) Uani 1 1 d . . .

loop_
_atom_site_aniso_label
_atom_site_aniso_U_11
_atom_site_aniso_U_22
_atom_site_aniso_U_33
_atom_site_aniso_U_23
_atom_site_aniso_U_13
_atom_site_aniso_U_12
Ru1 0.0156(3) 0.0208(3) 0.0274(4) 0.0011(2) 0.0074(2) 0.0024(2)
S1 0.0211(10) 0.0295(10) 0.0453(13) -0.0075(9) 0.0142(9) -0.0039(8)
S2 0.0510(15) 0.0378(12) 0.0325(12) -0.0052(9) 0.0136(10) 0.0074(11)
O1 0.025(3) 0.023(3) 0.033(3) 0.003(2) 0.012(2) 0.001(2)
N1 0.018(3) 0.042(4) 0.025(3) 0.008(3) 0.008(3) 0.006(3)
N2 0.015(3) 0.036(4) 0.028(3) 0.002(3) 0.008(3) -0.004(3)
N3 0.019(3) 0.027(3) 0.029(4) -0.002(3) 0.008(3) -0.003(3)
N4 0.008(3) 0.031(3) 0.034(4) -0.005(3) 0.003(3) 0.002(3)
C1 0.018(4) 0.024(4) 0.032(4) 0.001(3) 0.005(3) 0.006(3)
C2 0.025(4) 0.027(4) 0.041(5) -0.001(4) 0.004(4) 0.009(3)
C3 0.041(5) 0.028(4) 0.044(5) -0.005(4) 0.004(4) -0.002(4)
C4 0.050(6) 0.036(5) 0.034(5) -0.010(4) 0.005(4) 0.011(4)
C5 0.029(4) 0.035(5) 0.029(4) 0.000(3) 0.009(3) 0.005(4)
C6 0.063(7) 0.044(6) 0.038(5) -0.004(4) 0.034(5) -0.009(5)
C7 0.031(5) 0.042(5) 0.046(5) 0.012(4) 0.020(4) 0.020(4)
C8 0.057(7) 0.056(7) 0.059(7) 0.023(6) 0.032(6) 0.030(6)
C9 0.041(6) 0.112(12) 0.035(6) 0.015(6) 0.007(5) 0.042(7)
C10 0.026(5) 0.080(8) 0.038(5) -0.001(5) 0.002(4) 0.024(5)
C11 0.020(4) 0.066(7) 0.026(4) 0.002(4) 0.007(3) 0.004(4)
C12 0.024(4) 0.054(6) 0.022(4) -0.003(4) 0.011(3) -0.002(4)
C13 0.024(5) 0.076(8) 0.035(5) 0.000(5) 0.004(4) -0.020(5)
C14 0.046(6) 0.076(8) 0.044(6) -0.016(6) 0.016(5) -0.033(6)
C15 0.051(6) 0.043(6) 0.048(6) -0.007(5) 0.018(5) -0.021(5)
C16 0.036(5) 0.030(4) 0.036(5) -0.001(4) 0.012(4) -0.005(4)
C17 0.028(4) 0.037(5) 0.035(5) 0.005(4) 0.011(4) -0.007(4)
C18 0.043(6) 0.052(6) 0.044(6) -0.003(5) 0.022(5) -0.013(5)
C19 0.037(6) 0.080(8) 0.051(6) -0.006(6) 0.028(5) -0.003(5)
C20 0.029(5) 0.061(7) 0.053(6) -0.015(5) 0.021(4) 0.002(5)
C21 0.016(4) 0.031(4) 0.041(5) -0.008(4) 0.012(3) 0.001(3)
C22 0.018(4) 0.034(4) 0.040(5) -0.013(4) 0.002(3) 0.006(3)
C23 0.017(4) 0.056(6) 0.060(7) -0.007(5) 0.000(4) 0.012(4)
C24 0.023(5) 0.067(7) 0.071(8) -0.009(6) -0.012(5) 0.022(5)
C25 0.042(6) 0.051(6) 0.045(6) 0.002(5) -0.008(5) 0.011(5)
C26 0.030(5) 0.041(5) 0.035(5) -0.005(4) -0.001(4) 0.006(4)
P1 0.0351(13) 0.0463(15) 0.0479(15) 0.0073(12) 0.0128(11) 0.0014(11)
F1 0.186(15) 0.163(14) 0.178(13) -0.093(12) 0.065(11) 0.032(11)
F2 0.114(9) 0.076(7) 0.191(13) -0.051(8) 0.037(9) 0.012(6)
F3 0.041(4) 0.222(14) 0.097(7) 0.029(8) 0.001(4) -0.040(7)
F4 0.081(6) 0.110(8) 0.110(7) -0.024(6) 0.041(5) -0.051(6)
F5 0.200(13) 0.088(7) 0.072(6) 0.023(5) 0.023(7) -0.019(8)
F6 0.091(8) 0.282(19) 0.140(10) 0.142(12) -0.058(7) -0.086(10)
C27 0.075(9) 0.046(7) 0.082(10) -0.003(6) 0.015(7) 0.008(6)
Cl1 0.093(3) 0.074(2) 0.098(3) 0.026(2) 0.049(2) 0.028(2)
Cl2 0.084(3) 0.101(3) 0.096(3) -0.017(2) 0.030(2) -0.029(2)
C28 0.056(14) 0.030(10) 0.58(9) 0.000 0.13(3) 0.000
Cl3 0.063(3) 0.257(8) 0.082(3) -0.016(4) 0.016(2) -0.004(4)

loop_
_atom_type_symbol
_atom_type_description
_atom_type_scat_dispersion_real
_atom_type_scat_dispersion_imag
_atom_type_scat_source
C C 0.0033 0.0016 'International Tables Vol C Tables 4.2.6.8 and 6.1.1.4'
H H 0.0000 0.0000 'International Tables Vol C Tables 4.2.6.8 and 6.1.1.4'
N N 0.0061 0.0033 'International Tables Vol C Tables 4.2.6.8 and 6.1.1.4'
O O 0.0106 0.0060 'International Tables Vol C Tables 4.2.6.8 and 6.1.1.4'
F F 0.0171 0.0103 'International Tables Vol C Tables 4.2.6.8 and 6.1.1.4'
P P 0.1023 0.0942 'International Tables Vol C Tables 4.2.6.8 and 6.1.1.4'
S S 0.1246 0.1234 'International Tables Vol C Tables 4.2.6.8 and 6.1.1.4'
Cl Cl 0.1484 0.1585 'International Tables Vol C Tables 4.2.6.8 and 6.1.1.4'
Ru Ru -1.2594 0.8363 'International Tables Vol C Tables 4.2.6.8 and 6.1.1.4'

loop_
_geom_angle_atom_site_label_1
_geom_angle_atom_site_label_2
_geom_angle_atom_site_label_3
_geom_angle
_geom_angle_site_symmetry_1
_geom_angle_site_symmetry_3
_geom_angle_publ_flag
N3 Ru1 N4 79.0(3) . . ?
N3 Ru1 N2 91.7(3) . . ?
N4 Ru1 N2 95.5(3) . . ?
N3 Ru1 N1 97.8(3) . . ?
N4 Ru1 N1 173.9(3) . . ?
N2 Ru1 N1 79.3(3) . . ?
N3 Ru1 O1 172.9(2) . . ?
N4 Ru1 O1 94.3(2) . . ?
N2 Ru1 O1 91.4(2) . . ?
N1 Ru1 O1 89.1(2) . . ?
N3 Ru1 S1 94.7(2) . . ?
N4 Ru1 S1 90.5(2) . . ?
N2 Ru1 S1 172.00(19) . . ?
N1 Ru1 S1 95.0(2) . . ?
O1 Ru1 S1 82.82(17) . . ?
C2 S1 Ru1 99.8(3) . . ?
C4 S2 C5 104.2(5) . . ?
C1 O1 Ru1 118.6(5) . . ?
C7 N1 C11 118.3(8) . . ?
C7 N1 Ru1 127.1(7) . . ?
C11 N1 Ru1 114.6(6) . . ?
C16 N2 C12 118.4(8) . . ?
C16 N2 Ru1 126.9(6) . . ?
C12 N2 Ru1 114.7(6) . . ?
C21 N3 C17 119.6(7) . . ?
C21 N3 Ru1 115.4(6) . . ?
C17 N3 Ru1 125.0(6) . . ?
C26 N4 C22 118.3(7) . . ?
C26 N4 Ru1 125.8(6) . . ?
C22 N4 Ru1 115.8(6) . . ?
O1 C1 C5 119.3(8) . . ?
O1 C1 C2 120.8(7) . . ?
C5 C1 C2 119.8(8) . . ?
C3 C2 C1 121.8(8) . . ?
C3 C2 S1 120.4(7) . . ?
C1 C2 S1 117.7(7) . . ?
C4 C3 C2 125.0(10) . . ?
C3 C4 S2 123.8(8) . . ?
C1 C5 C6 120.6(8) . . ?
C1 C5 S2 125.2(7) . . ?
C6 C5 S2 114.2(6) . . ?
N1 C7 C8 122.1(11) . . ?
C9 C8 C7 119.3(12) . . ?
C8 C9 C10 119.1(10) . . ?
C9 C10 C11 119.9(12) . . ?
N1 C11 C10 121.2(11) . . ?
N1 C11 C12 115.6(8) . . ?
C10 C11 C12 123.0(10) . . ?
N2 C12 C13 121.6(10) . . ?
N2 C12 C11 115.2(8) . . ?
C13 C12 C11 123.1(9) . . ?
C14 C13 C12 118.9(10) . . ?
C15 C14 C13 119.0(10) . . ?
C14 C15 C16 120.0(11) . . ?
N2 C16 C15 122.0(10) . . ?
N3 C17 C18 121.8(9) . . ?
C17 C18 C19 118.9(10) . . ?
C18 C19 C20 119.2(9) . . ?
C21 C20 C19 120.4(10) . . ?
N3 C21 C20 120.0(9) . . ?
N3 C21 C22 115.8(7) . . ?
C20 C21 C22 124.2(8) . . ?
N4 C22 C23 120.9(9) . . ?
N4 C22 C21 113.9(7) . . ?
C23 C22 C21 125.2(8) . . ?
C24 C23 C22 119.2(10) . . ?
C23 C24 C25 120.3(9) . . ?
C26 C25 C24 117.6(11) . . ?
N4 C26 C25 123.6(9) . . ?
F6 P1 F1 90.4(11) . . ?
F6 P1 F3 89.7(6) . . ?
F1 P1 F3 90.4(9) . . ?
F6 P1 F2 95.9(10) . . ?
F1 P1 F2 173.7(9) . . ?
F3 P1 F2 90.1(7) . . ?
F6 P1 F4 89.9(6) . . ?
F1 P1 F4 87.5(8) . . ?
F3 P1 F4 177.8(7) . . ?
F2 P1 F4 92.0(6) . . ?
F6 P1 F5 177.5(7) . . ?
F1 P1 F5 89.0(9) . . ?
F3 P1 F5 87.8(6) . . ?
F2 P1 F5 84.7(7) . . ?
F4 P1 F5 92.5(7) . . ?
Cl1 C27 Cl2 112.9(8) . . ?
Cl3 C28 Cl3 106.1(12) . 2_556 ?

loop_
_geom_bond_atom_site_label_1
_geom_bond_atom_site_label_2
_geom_bond_distance
_geom_bond_site_symmetry_2
_geom_bond_publ_flag
Ru1 N3 2.039(7) . ?
Ru1 N4 2.055(7) . ?
Ru1 N2 2.068(7) . ?
Ru1 N1 2.074(7) . ?
Ru1 O1 2.107(6) . ?
Ru1 S1 2.320(2) . ?
S1 C2 1.709(9) . ?
S2 C4 1.685(12) . ?
S2 C5 1.692(9) . ?
O1 C1 1.296(10) . ?
N1 C7 1.333(12) . ?
N1 C11 1.363(12) . ?
N2 C16 1.323(12) . ?
N2 C12 1.369(11) . ?
N3 C21 1.361(11) . ?
N3 C17 1.367(11) . ?
N4 C26 1.334(12) . ?
N4 C22 1.364(10) . ?
C1 C5 1.400(12) . ?
C1 C2 1.446(12) . ?
C2 C3 1.422(13) . ?
C3 C4 1.337(14) . ?
C5 C6 1.515(13) . ?
C7 C8 1.415(14) . ?
C8 C9 1.35(2) . ?
C9 C10 1.39(2) . ?
C10 C11 1.387(13) . ?
C11 C12 1.471(15) . ?
C12 C13 1.392(14) . ?
C13 C14 1.376(18) . ?
C14 C15 1.365(17) . ?
C15 C16 1.390(13) . ?
C17 C18 1.377(13) . ?
C18 C19 1.381(17) . ?
C19 C20 1.392(17) . ?
C20 C21 1.380(12) . ?
C21 C22 1.461(13) . ?
C22 C23 1.386(12) . ?
C23 C24 1.364(17) . ?
C24 C25 1.388(17) . ?
C25 C26 1.368(13) . ?
P1 F6 1.503(10) . ?
P1 F1 1.531(12) . ?
P1 F3 1.542(9) . ?
P1 F2 1.581(10) . ?
P1 F4 1.585(8) . ?
P1 F5 1.608(10) . ?
C27 Cl1 1.733(15) . ?
C27 Cl2 1.740(15) . ?
C28 Cl3 1.764(14) . ?
C28 Cl3 1.764(14) 2_556 ?
